data_4076783
loop_
_publ_author_name
'Ueno, Keiji'
'Asami, Satsuki'
'Watanabe, Nobuhiko'
'Ogino, Hiroshi'

_publ_section_title
;
 Synthesis of Self-Stabilized and Donor-Free Silyl(silylene)tungsten
 Complexes
;
_journal_issue 7
_journal_name_full Organometallics
_journal_page_first 1326
_journal_paper_doi 10.1021/om020023h
_journal_volume 21
_journal_year 2002
_chemical_formula_moiety
;
 '(C5 (C H3)4 (C2 H5) W (C O)2 Si(C H3)2 Si(C H3)3'
;
_chemical_formula_sum 'C18 H32 O2 Si2 W'
_chemical_formula_weight 520.47
_chemical_name_systematic
;
 ?
;
_space_group_IT_number 14
_symmetry_cell_setting monoclinic
_symmetry_space_group_name_Hall '-P 2yab'
_symmetry_space_group_name_H-M 'P 1 21/a 1'
_atom_sites_solution_hydrogens geom
_atom_sites_solution_primary heavy
_atom_sites_solution_secondary difmap
_audit_creation_method SHELXL-97
_cell_angle_alpha 90.00
_cell_angle_beta 112.43(2)
_cell_angle_gamma 90.00
_cell_formula_units_Z 4
_cell_length_a 9.184(3)
_cell_length_b 26.208(9)
_cell_length_c 9.354(3)
_cell_measurement_reflns_used 25
_cell_measurement_temperature 150(1)
_cell_measurement_theta_max 22.41
_cell_measurement_theta_min 22.09
_cell_volume 2081.1(12)
_computing_cell_refinement 'MSC/AFC Diffractometer Control'
_computing_data_collection 'MSC/AFC Diffractometer Control'
_computing_data_reduction TeXsan
_computing_molecular_graphics ORTEP
_computing_structure_refinement 'SHELXL-97 (Sheldrick, 1997)'
_computing_structure_solution 'SHELXS-97 (Sheldrick, 1990)'
_diffrn_ambient_temperature 150(1)
_diffrn_measured_fraction_theta_full 1.000
_diffrn_measured_fraction_theta_max 1.000
_diffrn_measurement_device_type 'Rigaku AFC5R'
_diffrn_measurement_method \w
_diffrn_radiation_monochromator graphite
_diffrn_radiation_source 'fine-focus sealed tube'
_diffrn_radiation_type MoK\a
_diffrn_radiation_wavelength 0.71073
_diffrn_reflns_av_R_equivalents 0.0198
_diffrn_reflns_av_sigmaI/netI 0.0378
_diffrn_reflns_limit_h_max 12
_diffrn_reflns_limit_h_min -11
_diffrn_reflns_limit_k_max 36
_diffrn_reflns_limit_k_min 0
_diffrn_reflns_limit_l_max 0
_diffrn_reflns_limit_l_min -13
_diffrn_reflns_number 6397
_diffrn_reflns_theta_full 30.01
_diffrn_reflns_theta_max 30.01
_diffrn_reflns_theta_min 1.55
_diffrn_standards_decay_% 0.629
_diffrn_standards_interval_count 150
_diffrn_standards_number 3
_exptl_absorpt_coefficient_mu 5.672
_exptl_absorpt_correction_T_max 0.9994
_exptl_absorpt_correction_T_min 0.5700
_exptl_absorpt_correction_type psi-scan
_exptl_crystal_colour 'pale yellow'
_exptl_crystal_density_diffrn 1.661
_exptl_crystal_density_method 'not measured'
_exptl_crystal_description prismatic
_exptl_crystal_F_000 1032
_exptl_crystal_size_max 0.20
_exptl_crystal_size_mid 0.20
_exptl_crystal_size_min 0.15
_refine_diff_density_max 5.693
_refine_diff_density_min -9.356
_refine_diff_density_rms 0.374
_refine_ls_extinction_method none
_refine_ls_goodness_of_fit_ref 1.029
_refine_ls_hydrogen_treatment mixed
_refine_ls_matrix_type full
_refine_ls_number_parameters 218
_refine_ls_number_reflns 6073
_refine_ls_number_restraints 0
_refine_ls_restrained_S_all 1.029
_refine_ls_R_factor_all 0.0756
_refine_ls_R_factor_gt 0.0578
_refine_ls_shift/su_max 0.070
_refine_ls_shift/su_mean 0.001
_refine_ls_structure_factor_coef Fsqd
_refine_ls_weighting_details 'calc w=1/[\s^2^(Fo^2^)+(0.1278P)^2^+0.0000P] where P=(Fo^2^+2Fc^2^)/3'
_refine_ls_weighting_scheme calc
_refine_ls_wR_factor_gt 0.1524
_refine_ls_wR_factor_ref 0.1669
_reflns_number_gt 4826
_reflns_number_total 6073
_reflns_threshold_expression >2sigma(I)
_cod_data_source_file om020023h.cif
_cod_data_source_block 2b
_cod_original_cell_volume 2081.2(11)
_cod_database_code 4076783

loop_
_symmetry_equiv_pos_as_xyz
'x, y, z'
'-x+1/2, y+1/2, -z'
'-x, -y, -z'
'x-1/2, -y-1/2, z'

loop_
_atom_site_label
_atom_site_type_symbol
_atom_site_fract_x
_atom_site_fract_y
_atom_site_fract_z
_atom_site_U_iso_or_equiv
_atom_site_adp_type
_atom_site_occupancy
_atom_site_symmetry_multiplicity
_atom_site_calc_flag
_atom_site_refinement_flags
W W 0.07016(3) 0.888943(9) 0.56136(3) 0.01228(11) Uani 1 1 d .
Si1 Si 0.3202(2) 0.90123(8) 0.8135(2) 0.0162(4) Uani 1 1 d .
Si2 Si 0.0314(2) 0.94695(7) 0.3392(2) 0.0143(3) Uani 1 1 d .
O1 O 0.1069(6) 1.00177(19) 0.6727(6) 0.0177(9) Uani 1 1 d .
O2 O 0.3619(7) 0.8675(3) 0.4761(8) 0.0342(14) Uani 1 1 d .
C1 C 0.0916(7) 0.9568(2) 0.6298(7) 0.0134(11) Uani 1 1 d .
C2 C 0.2554(9) 0.8781(3) 0.5106(10) 0.0224(14) Uani 1 1 d .
C3 C 0.4588(9) 0.9519(3) 0.7978(10) 0.0277(16) Uani 1 1 d .
H3A H 0.4133 0.9850 0.7964 0.042 Uiso 1 1 calc R
H3B H 0.4766 0.9471 0.7040 0.042 Uiso 1 1 calc R
H3C H 0.5571 0.9496 0.8849 0.042 Uiso 1 1 calc R
C4 C 0.2761(10) 0.9204(3) 0.9870(9) 0.0285(17) Uani 1 1 d .
H4A H 0.3726 0.9219 1.0766 0.043 Uiso 1 1 calc R
H4B H 0.2070 0.8957 1.0038 0.043 Uiso 1 1 calc R
H4C H 0.2264 0.9533 0.9692 0.043 Uiso 1 1 calc R
C5 C 0.4450(9) 0.8412(3) 0.8729(10) 0.0269(16) Uani 1 1 d .
H5A H 0.5463 0.8496 0.9500 0.040 Uiso 1 1 calc R
H5B H 0.4582 0.8268 0.7842 0.040 Uiso 1 1 calc R
H5C H 0.3936 0.8169 0.9145 0.040 Uiso 1 1 calc R
C6 C 0.2063(9) 0.9852(3) 0.3435(10) 0.0248(15) Uani 1 1 d .
H6A H 0.1731 1.0098 0.2613 0.037 Uiso 1 1 calc R
H6B H 0.2829 0.9628 0.3303 0.037 Uiso 1 1 calc R
H6C H 0.2521 1.0025 0.4410 0.037 Uiso 1 1 calc R
C7 C -0.0704(10) 0.9261(3) 0.1320(8) 0.0255(16) Uani 1 1 d .
H7A H -0.1730 0.9130 0.1165 0.038 Uiso 1 1 calc R
H7B H -0.0094 0.8999 0.1092 0.038 Uiso 1 1 calc R
H7C H -0.0809 0.9547 0.0648 0.038 Uiso 1 1 calc R
C8 C -0.1867(8) 0.8546(3) 0.4529(8) 0.0170(12) Uani 1 1 d .
C9 C -0.1444(8) 0.8544(3) 0.6164(8) 0.0156(12) Uani 1 1 d .
C10 C -0.0148(8) 0.8206(3) 0.6819(8) 0.0177(13) Uani 1 1 d .
C11 C 0.0224(8) 0.8000(3) 0.5598(8) 0.0170(12) Uani 1 1 d .
C12 C -0.0850(8) 0.8203(3) 0.4164(8) 0.0191(13) Uani 1 1 d .
C13 C -0.3312(8) 0.8797(3) 0.3381(11) 0.0273(18) Uani 1 1 d .
H13A H -0.4193 0.8569 0.3133 0.041 Uiso 1 1 calc R
H13B H -0.3137 0.8877 0.2457 0.041 Uiso 1 1 calc R
H13C H -0.3529 0.9105 0.3819 0.041 Uiso 1 1 calc R
C14 C -0.2330(11) 0.8796(3) 0.7022(11) 0.0273(16) Uani 1 1 d .
H14A H -0.3012 0.9054 0.6380 0.041 Uiso 1 1 calc R
H14B H -0.1598 0.8951 0.7948 0.041 Uiso 1 1 calc R
H14C H -0.2948 0.8546 0.7288 0.041 Uiso 1 1 calc R
C15 C 0.0476(10) 0.8029(3) 0.8475(9) 0.0320(19) Uani 1 1 d .
H15A H -0.0191 0.7764 0.8595 0.048 Uiso 1 1 calc R
H15B H 0.0490 0.8310 0.9138 0.048 Uiso 1 1 calc R
H15C H 0.1526 0.7899 0.8750 0.048 Uiso 1 1 calc R
C16 C 0.1407(9) 0.7582(3) 0.5765(10) 0.0281(17) Uani 1 1 d .
H16A H 0.2202 0.7589 0.6793 0.042 Uiso 1 1 calc R
H16B H 0.1889 0.7634 0.5029 0.042 Uiso 1 1 calc R
H16C H 0.0883 0.7257 0.5580 0.042 Uiso 1 1 calc R
C17 C -0.0966(10) 0.8019(3) 0.2604(10) 0.0261(15) Uani 1 1 d .
H17A H 0.0085 0.7965 0.2619 0.031 Uiso 1 1 calc R
H17B H -0.1477 0.8277 0.1833 0.031 Uiso 1 1 calc R
C18 C -0.1901(14) 0.7521(4) 0.2160(11) 0.045(3) Uani 1 1 d .
H18A H -0.1476 0.7278 0.2985 0.067 Uiso 1 1 calc R
H18B H -0.1828 0.7386 0.1236 0.067 Uiso 1 1 calc R
H18C H -0.2985 0.7586 0.1982 0.067 Uiso 1 1 calc R

loop_
_atom_site_aniso_label
_atom_site_aniso_U_11
_atom_site_aniso_U_22
_atom_site_aniso_U_33
_atom_site_aniso_U_23
_atom_site_aniso_U_13
_atom_site_aniso_U_12
W 0.00944(15) 0.01018(15) 0.01249(15) -0.00088(9) -0.00113(10) 0.00050(8)
Si1 0.0103(8) 0.0170(9) 0.0137(8) -0.0019(7) -0.0040(6) 0.0007(6)
Si2 0.0158(8) 0.0104(8) 0.0138(8) -0.0016(7) 0.0023(6) -0.0003(6)
O1 0.016(2) 0.012(2) 0.018(2) -0.0023(18) -0.0028(17) 0.0032(17)
O2 0.024(3) 0.032(3) 0.050(4) -0.005(3) 0.018(3) 0.006(2)
C1 0.007(2) 0.014(3) 0.014(3) -0.005(2) -0.002(2) 0.001(2)
C2 0.015(3) 0.018(3) 0.027(4) -0.002(3) 0.000(3) -0.003(3)
C3 0.015(3) 0.026(4) 0.036(4) -0.002(3) 0.002(3) -0.001(3)
C4 0.029(4) 0.029(4) 0.018(3) -0.007(3) -0.001(3) 0.002(3)
C5 0.019(3) 0.024(4) 0.025(4) -0.001(3) -0.005(3) 0.006(3)
C6 0.024(3) 0.019(3) 0.031(4) 0.004(3) 0.010(3) 0.000(3)
C7 0.034(4) 0.027(4) 0.008(3) -0.001(3) -0.001(3) 0.000(3)
C8 0.012(3) 0.018(3) 0.013(3) 0.003(2) -0.003(2) 0.000(2)
C9 0.014(3) 0.015(3) 0.017(3) -0.002(2) 0.005(2) -0.006(2)
C10 0.021(3) 0.011(3) 0.016(3) 0.004(2) 0.001(2) -0.006(2)
C11 0.019(3) 0.015(3) 0.012(3) -0.001(2) 0.000(2) 0.001(2)
C12 0.014(3) 0.013(3) 0.022(3) -0.004(2) -0.003(2) -0.002(2)
C13 0.004(3) 0.028(4) 0.039(5) 0.011(3) -0.003(3) -0.002(2)
C14 0.028(4) 0.023(4) 0.036(4) -0.006(3) 0.018(3) -0.006(3)
C15 0.033(4) 0.028(4) 0.020(4) 0.006(3) -0.006(3) -0.016(3)
C16 0.028(4) 0.012(3) 0.035(4) 0.001(3) 0.002(3) 0.008(3)
C17 0.028(4) 0.023(4) 0.027(4) -0.006(3) 0.010(3) -0.005(3)
C18 0.063(7) 0.036(5) 0.029(4) -0.022(4) 0.012(4) -0.025(5)

loop_
_atom_type_symbol
_atom_type_description
_atom_type_scat_dispersion_real
_atom_type_scat_dispersion_imag
_atom_type_scat_source
C C 0.0033 0.0016 'International Tables Vol C Tables 4.2.6.8 and 6.1.1.4'
H H 0.0000 0.0000 'International Tables Vol C Tables 4.2.6.8 and 6.1.1.4'
W W -0.8490 6.8722 'International Tables Vol C Tables 4.2.6.8 and 6.1.1.4'
Si Si 0.0817 0.0704 'International Tables Vol C Tables 4.2.6.8 and 6.1.1.4'
O O 0.0106 0.0060 'International Tables Vol C Tables 4.2.6.8 and 6.1.1.4'

loop_
_geom_angle_atom_site_label_1
_geom_angle_atom_site_label_2
_geom_angle_atom_site_label_3
_geom_angle
_geom_angle_site_symmetry_1
_geom_angle_site_symmetry_3
_geom_angle_publ_flag
C1 W C2 103.5(3) . . yes
C1 W C8 117.7(3) . . ?
C2 W C8 131.3(3) . . ?
C1 W C11 158.4(3) . . ?
C2 W C11 91.8(3) . . ?
C8 W C11 58.0(2) . . ?
C1 W C12 151.2(2) . . ?
C2 W C12 98.1(3) . . ?
C8 W C12 35.1(2) . . ?
C11 W C12 35.1(2) . . ?
C1 W C10 123.9(3) . . ?
C2 W C10 118.4(3) . . ?
C8 W C10 57.8(2) . . ?
C11 W C10 34.6(2) . . ?
C12 W C10 58.0(3) . . ?
C1 W C9 105.8(3) . . ?
C2 W C9 149.4(3) . . ?
C8 W C9 34.9(2) . . ?
C11 W C9 57.6(2) . . ?
C12 W C9 58.2(2) . . ?
C10 W C9 34.5(2) . . ?
C1 W Si2 70.6(2) . . yes
C2 W Si2 75.3(2) . . yes
C8 W Si2 94.18(17) . . ?
C11 W Si2 128.92(17) . . ?
C12 W Si2 97.03(19) . . ?
C10 W Si2 151.62(17) . . ?
C9 W Si2 122.89(17) . . ?
C1 W Si1 68.46(19) . . ?
C2 W Si1 71.9(2) . . ?
C8 W Si1 145.66(17) . . ?
C11 W Si1 102.94(17) . . ?
C12 W Si1 137.72(18) . . ?
C10 W Si1 89.95(17) . . ?
C9 W Si1 111.38(17) . . ?
Si2 W Si1 118.40(7) . . yes
C3 Si1 C4 104.6(4) . . yes
C3 Si1 C5 104.9(4) . . yes
C4 Si1 C5 105.8(4) . . yes
C3 Si1 W 113.9(3) . . yes
C4 Si1 W 114.1(3) . . yes
C5 Si1 W 112.8(3) . . yes
O1 Si2 C6 100.2(3) 3_576 . yes
O1 Si2 C7 95.2(3) 3_576 . yes
C6 Si2 C7 105.2(4) . . yes
O1 Si2 W 112.06(19) 3_576 . yes
C6 Si2 W 117.3(3) . . yes
C7 Si2 W 122.6(3) . . yes
C1 O1 Si2 133.9(4) . 3_576 yes
O1 C1 W 178.8(6) . . yes
O2 C2 W 174.3(7) . . yes
C9 C8 C12 108.6(6) . . ?
C9 C8 C13 124.9(7) . . ?
C12 C8 C13 125.7(7) . . ?
C9 C8 W 73.9(4) . . ?
C12 C8 W 72.9(4) . . ?
C13 C8 W 127.2(5) . . ?
C10 C9 C8 107.8(6) . . ?
C10 C9 C14 125.5(7) . . ?
C8 C9 C14 126.2(7) . . ?
C10 C9 W 72.9(4) . . ?
C8 C9 W 71.2(4) . . ?
C14 C9 W 127.5(5) . . ?
C11 C10 C9 108.0(6) . . ?
C11 C10 C15 126.7(7) . . ?
C9 C10 C15 124.3(7) . . ?
C11 C10 W 71.6(4) . . ?
C9 C10 W 72.6(4) . . ?
C15 C10 W 130.5(5) . . ?
C10 C11 C12 108.8(6) . . ?
C10 C11 C16 125.3(6) . . ?
C12 C11 C16 125.4(7) . . ?
C10 C11 W 73.9(4) . . ?
C12 C11 W 72.5(4) . . ?
C16 C11 W 126.1(5) . . ?
C11 C12 C8 106.9(6) . . ?
C11 C12 C17 123.9(7) . . ?
C8 C12 C17 128.7(7) . . ?
C11 C12 W 72.4(4) . . ?
C8 C12 W 72.0(4) . . ?
C17 C12 W 127.1(5) . . ?
C12 C17 C18 111.3(7) . . ?

loop_
_geom_bond_atom_site_label_1
_geom_bond_atom_site_label_2
_geom_bond_distance
_geom_bond_site_symmetry_2
_geom_bond_publ_flag
W C1 1.876(6) . yes
W C2 1.953(8) . yes
W C8 2.361(7) . ?
W C11 2.371(7) . ?
W C12 2.372(7) . ?
W C10 2.400(7) . ?
W C9 2.396(7) . ?
W Si2 2.489(2) . yes
W Si1 2.609(2) . yes
Si1 C3 1.885(8) . yes
Si1 C4 1.885(8) . yes
Si1 C5 1.901(8) . yes
Si2 O1 1.823(5) 3_576 yes
Si2 C6 1.880(8) . yes
Si2 C7 1.883(7) . yes
O1 C1 1.235(8) . yes
O1 Si2 1.823(5) 3_576 ?
O2 C2 1.175(10) . yes
C8 C9 1.427(9) . ?
C8 C12 1.428(10) . ?
C8 C13 1.504(9) . ?
C9 C10 1.422(10) . ?
C9 C14 1.497(11) . ?
C10 C11 1.418(10) . ?
C10 C15 1.505(10) . ?
C11 C12 1.430(9) . ?
C11 C16 1.509(10) . ?
C12 C17 1.503(11) . ?
C17 C18 1.530(12) . ?
